data_4331317
loop_
_publ_author_name
'Xiao-Yan Chen'
'George S. Goff'
'William C. Ewing'
'Brian L. Scott'
'Wolfgang Runde'

_publ_section_title
;
 Solid-State and Solution-State Coordination Chemistry of Lanthanide(III)
 Complexes with \a-Hydroxyisobutyric Acid
;
_journal_name_full 'Inorganic Chemistry'
_journal_page_first 13254
_journal_page_last 13263
_journal_paper_doi 10.1021/ic301775d
_journal_volume 51
_journal_year 2012
_chemical_formula_sum 'C8 H20 Eu N O12'
_chemical_formula_weight 474.21
_chemical_name_systematic
; 
 ? 
;
_space_group_IT_number 15
_symmetry_cell_setting monoclinic
_symmetry_space_group_name_Hall '-C 2yc'
_symmetry_space_group_name_H-M 'C 1 2/c 1'
_atom_sites_solution_hydrogens geom
_atom_sites_solution_primary direct
_atom_sites_solution_secondary difmap
_audit_creation_method SHELXL-97
_cell_angle_alpha 90.00
_cell_angle_beta 92.5960(10)
_cell_angle_gamma 90.00
_cell_formula_units_Z 4
_cell_length_a 8.8830(7)
_cell_length_b 8.5107(7)
_cell_length_c 20.9290(16)
_cell_measurement_temperature 120(1)
_cell_volume 1580.6(2)
_computing_cell_refinement 'SAINT+, v. 7.66a (Bruker AXS, 2009)'
_computing_data_collection 'APEX II, v. 7.0 (Bruker AXS, 2009)'
_computing_data_reduction 'SAINT+, v. 7.66a (Bruker AXS, 2009)'
_computing_molecular_graphics 'SHELXTL, v. 6.14, (Bruker AXS, 2000)'
_computing_publication_material 'SHELXTL, v. 6.14, (Bruker AXS, 2000)'
_computing_structure_refinement 'SHELXL-97 (Sheldrick, 1997)'
_computing_structure_solution 'SHELXS-97 (Sheldrick, 1990)'
_diffrn_ambient_temperature 120(1)
_diffrn_measured_fraction_theta_full 1.000
_diffrn_measured_fraction_theta_max 0.938
_diffrn_measurement_device_type 'Bruker D8 with APEXII CCD'
_diffrn_measurement_method '\w scans'
_diffrn_radiation_monochromator graphite
_diffrn_radiation_source 'fine-focus sealed tube'
_diffrn_radiation_type MoK\a
_diffrn_radiation_wavelength 0.71073
_diffrn_reflns_av_R_equivalents 0.0202
_diffrn_reflns_av_sigmaI/netI 0.0165
_diffrn_reflns_limit_h_max 11
_diffrn_reflns_limit_h_min -11
_diffrn_reflns_limit_k_max 11
_diffrn_reflns_limit_k_min -11
_diffrn_reflns_limit_l_max 27
_diffrn_reflns_limit_l_min -26
_diffrn_reflns_number 8669
_diffrn_reflns_theta_full 25.00
_diffrn_reflns_theta_max 28.46
_diffrn_reflns_theta_min 1.95
_diffrn_standards_decay_% 0
_diffrn_standards_interval_count 0
_diffrn_standards_interval_time 0
_diffrn_standards_number 0
_exptl_absorpt_coefficient_mu 4.027
_exptl_absorpt_correction_T_max 0.9238
_exptl_absorpt_correction_T_min 0.6025
_exptl_absorpt_correction_type multi-scan
_exptl_absorpt_process_details 'SADABS v. 1 (Sheldrick, 2008)'
_exptl_crystal_colour colorless
_exptl_crystal_density_diffrn 1.993
_exptl_crystal_description 'rectangular plate'
_exptl_crystal_F_000 936
_exptl_crystal_size_max 0.14
_exptl_crystal_size_mid 0.08
_exptl_crystal_size_min 0.02
_refine_diff_density_max 0.860
_refine_diff_density_min -0.508
_refine_diff_density_rms 0.095
_refine_ls_extinction_method none
_refine_ls_goodness_of_fit_ref 1.167
_refine_ls_hydrogen_treatment mixed
_refine_ls_matrix_type full
_refine_ls_number_parameters 119
_refine_ls_number_reflns 1875
_refine_ls_number_restraints 0
_refine_ls_restrained_S_all 1.167
_refine_ls_R_factor_all 0.0164
_refine_ls_R_factor_gt 0.0158
_refine_ls_shift/su_max 0.000
_refine_ls_shift/su_mean 0.000
_refine_ls_structure_factor_coef Fsqd
_refine_ls_weighting_details 'calc w=1/[\s^2^(Fo^2^)+(0.0304P)^2^+0.0000P] where P=(Fo^2^+2Fc^2^)/3'
_refine_ls_weighting_scheme calc
_refine_ls_wR_factor_gt 0.0449
_refine_ls_wR_factor_ref 0.0456
_reflns_number_gt 1819
_reflns_number_total 1875
_reflns_threshold_expression >2sigma(I)
_cod_data_source_file ic301775d_si_001_6.cif
_cod_data_source_block apx1462
_cod_original_sg_symbol_H-M 'C 2/c'
_cod_database_code 4331317

loop_
_symmetry_equiv_pos_as_xyz
'x, y, z'
'-x, y, -z+1/2'
'x+1/2, y+1/2, z'
'-x+1/2, y+1/2, -z+1/2'
'-x, -y, -z'
'x, -y, z-1/2'
'-x+1/2, -y+1/2, -z'
'x+1/2, -y+1/2, z-1/2'

loop_
_atom_site_label
_atom_site_type_symbol
_atom_site_fract_x
_atom_site_fract_y
_atom_site_fract_z
_atom_site_U_iso_or_equiv
_atom_site_adp_type
_atom_site_occupancy
_atom_site_symmetry_multiplicity
_atom_site_calc_flag
_atom_site_refinement_flags
Eu1 Eu 0.0000 0.399280(14) 0.2500 0.00758(6) Uani 1 2 d S
N1 N 0.6749(4) 0.1798(4) 0.02117(17) 0.0144(7) Uani 0.50 1 d P
O1 O -0.00978(18) 0.26019(19) 0.14852(7) 0.0162(3) Uani 1 1 d .
O2 O 0.18504(17) 0.20316(18) 0.23621(7) 0.0151(3) Uani 1 1 d .
O3 O 0.28675(16) -0.00217(17) 0.18815(7) 0.0130(3) Uani 1 1 d .
O4 O 0.1071(2) 0.58611(18) 0.18117(9) 0.0196(4) Uani 1 1 d .
O5 O 0.5804(3) 0.0886(2) 0.05077(10) 0.0317(5) Uani 1 1 d .
O6 O 0.6841(5) 0.1816(5) -0.03857(17) 0.0194(8) Uani 0.50 1 d P
O6' O 0.7623(5) 0.2691(5) 0.05400(19) 0.0216(8) Uani 0.50 1 d P
C1 C 0.0852(2) 0.1296(2) 0.13204(10) 0.0105(4) Uani 1 1 d .
C2 C -0.0102(3) -0.0157(3) 0.12172(12) 0.0200(5) Uani 1 1 d .
H2A H -0.0660 -0.0354 0.1591 0.030 Uiso 1 1 calc R
H2B H 0.0536 -0.1040 0.1139 0.030 Uiso 1 1 calc R
H2C H -0.0790 -0.0002 0.0856 0.030 Uiso 1 1 calc R
C3 C 0.1718(3) 0.1713(3) 0.07351(11) 0.0193(5) Uani 1 1 d .
H3A H 0.1039 0.1742 0.0365 0.029 Uiso 1 1 calc R
H3B H 0.2483 0.0937 0.0674 0.029 Uiso 1 1 calc R
H3C H 0.2181 0.2725 0.0795 0.029 Uiso 1 1 calc R
C4 C 0.1948(3) 0.1074(2) 0.18991(11) 0.0113(4) Uani 1 1 d .
H1 H -0.051(5) 0.279(6) 0.124(2) 0.080 Uiso 1 1 d .

loop_
_atom_site_aniso_label
_atom_site_aniso_U_11
_atom_site_aniso_U_22
_atom_site_aniso_U_33
_atom_site_aniso_U_23
_atom_site_aniso_U_13
_atom_site_aniso_U_12
Eu1 0.00746(9) 0.00731(9) 0.00790(9) 0.000 -0.00056(5) 0.000
N1 0.0176(17) 0.0139(18) 0.0114(16) -0.0028(14) -0.0030(13) 0.0045(14)
O1 0.0178(8) 0.0166(8) 0.0135(8) -0.0056(6) -0.0057(6) 0.0115(6)
O2 0.0161(7) 0.0163(7) 0.0124(7) -0.0042(6) -0.0043(6) 0.0061(6)
O3 0.0125(7) 0.0132(7) 0.0130(7) -0.0009(6) -0.0025(6) 0.0041(6)
O4 0.0225(9) 0.0232(9) 0.0127(8) 0.0050(6) -0.0034(7) -0.0117(6)
O5 0.0366(12) 0.0365(12) 0.0217(10) -0.0021(7) -0.0003(9) -0.0147(8)
O6 0.020(2) 0.029(2) 0.0094(17) 0.0005(15) -0.0011(14) 0.0016(16)
O6' 0.025(2) 0.018(2) 0.021(2) -0.0030(15) -0.0100(16) -0.0030(16)
C1 0.0124(10) 0.0080(8) 0.0110(10) -0.0026(7) -0.0016(8) 0.0040(8)
C2 0.0197(11) 0.0153(11) 0.0244(12) 0.0006(9) -0.0078(9) -0.0037(9)
C3 0.0195(11) 0.0254(13) 0.0130(10) 0.0022(9) 0.0018(8) 0.0017(9)
C4 0.0105(10) 0.0106(10) 0.0129(11) 0.0005(7) 0.0006(8) -0.0011(7)

loop_
_atom_type_symbol
_atom_type_description
_atom_type_scat_dispersion_real
_atom_type_scat_dispersion_imag
_atom_type_scat_source
C C 0.0033 0.0016 'International Tables Vol C Tables 4.2.6.8 and 6.1.1.4'
H H 0.0000 0.0000 'International Tables Vol C Tables 4.2.6.8 and 6.1.1.4'
N N 0.0061 0.0033 'International Tables Vol C Tables 4.2.6.8 and 6.1.1.4'
O O 0.0106 0.0060 'International Tables Vol C Tables 4.2.6.8 and 6.1.1.4'
Eu Eu -0.1578 3.6682 'International Tables Vol C Tables 4.2.6.8 and 6.1.1.4'

loop_
_geom_angle_atom_site_label_1
_geom_angle_atom_site_label_2
_geom_angle_atom_site_label_3
_geom_angle
_geom_angle_site_symmetry_1
_geom_angle_site_symmetry_3
O2 Eu1 O2 90.43(8) 2 .
O2 Eu1 O4 147.71(5) 2 .
O2 Eu1 O4 95.66(6) . .
O2 Eu1 O4 95.66(6) 2 2
O2 Eu1 O4 147.70(5) . 2
O4 Eu1 O4 95.87(9) . 2
O2 Eu1 O3 135.75(5) 2 4
O2 Eu1 O3 77.09(5) . 4
O4 Eu1 O3 76.38(6) . 4
O4 Eu1 O3 76.50(6) 2 4
O2 Eu1 O3 77.09(5) 2 3_455
O2 Eu1 O3 135.75(5) . 3_455
O4 Eu1 O3 76.50(6) . 3_455
O4 Eu1 O3 76.38(6) 2 3_455
O3 Eu1 O3 139.04(7) 4 3_455
O2 Eu1 O1 76.45(6) 2 .
O2 Eu1 O1 63.11(5) . .
O4 Eu1 O1 78.19(6) . .
O4 Eu1 O1 149.04(6) 2 .
O3 Eu1 O1 129.69(5) 4 .
O3 Eu1 O1 72.68(5) 3_455 .
O2 Eu1 O1 63.11(5) 2 2
O2 Eu1 O1 76.45(6) . 2
O4 Eu1 O1 149.04(6) . 2
O4 Eu1 O1 78.19(6) 2 2
O3 Eu1 O1 72.68(5) 4 2
O3 Eu1 O1 129.69(5) 3_455 2
O1 Eu1 O1 121.68(8) . 2
O6 N1 O6' 117.8(4) . .
O6 N1 O5 123.1(4) . .
O6' N1 O5 119.1(4) . .
O6 N1 O6 97.0(3) . 7_655
O6' N1 O6 20.9(2) . 7_655
O5 N1 O6 140.0(3) . 7_655
O6 N1 O6' 20.6(2) . 7_655
O6' N1 O6' 97.3(3) . 7_655
O5 N1 O6' 143.6(3) . 7_655
O6 N1 O6' 76.4(2) 7_655 7_655
C1 O1 Eu1 125.79(12) . .
C1 O1 H1 109(4) . .
Eu1 O1 H1 125(4) . .
C4 O2 Eu1 127.99(14) . .
C4 O3 Eu1 138.76(14) . 3_545
O6' O6 N1 121.7(6) 7_655 .
O6' O6 N1 38.7(4) 7_655 7_655
N1 O6 N1 83.0(3) . 7_655
O6 O6' N1 120.4(6) 7_655 .
O6 O6' N1 37.7(4) 7_655 7_655
N1 O6' N1 82.7(3) . 7_655
O1 C1 C2 109.51(18) . .
O1 C1 C3 109.60(18) . .
C2 C1 C3 112.22(19) . .
O1 C1 C4 105.25(16) . .
C2 C1 C4 110.17(17) . .
C3 C1 C4 109.86(19) . .
C1 C2 H2A 109.5 . .
C1 C2 H2B 109.5 . .
H2A C2 H2B 109.5 . .
C1 C2 H2C 109.5 . .
H2A C2 H2C 109.5 . .
H2B C2 H2C 109.5 . .
C1 C3 H3A 109.5 . .
C1 C3 H3B 109.5 . .
H3A C3 H3B 109.5 . .
C1 C3 H3C 109.5 . .
H3A C3 H3C 109.5 . .
H3B C3 H3C 109.5 . .
O3 C4 O2 124.8(2) . .
O3 C4 C1 117.72(19) . .
O2 C4 C1 117.44(18) . .

loop_
_geom_bond_atom_site_label_1
_geom_bond_atom_site_label_2
_geom_bond_distance
_geom_bond_site_symmetry_2
Eu1 O2 2.3694(15) 2
Eu1 O2 2.3694(15) .
Eu1 O4 2.3733(16) .
Eu1 O4 2.3733(16) 2
Eu1 O3 2.3969(14) 4
Eu1 O3 2.3969(14) 3_455
Eu1 O1 2.4295(15) .
Eu1 O1 2.4296(15) 2
N1 O6 1.257(5) .
N1 O6' 1.267(5) .
N1 O5 1.318(4) .
N1 O6 1.747(6) 7_655
N1 O6' 1.748(6) 7_655
O1 C1 1.446(2) .
O1 H1 0.64(4) .
O2 C4 1.272(3) .
O3 C4 1.241(3) .
O3 Eu1 2.3969(14) 3_545
O6 O6' 0.722(4) 7_655
O6 N1 1.747(6) 7_655
O6' O6 0.722(4) 7_655
O6' N1 1.748(6) 7_655
C1 C2 1.509(3) .
C1 C3 1.518(3) .
C1 C4 1.531(3) .
C2 H2A 0.9600 .
C2 H2B 0.9600 .
C2 H2C 0.9600 .
C3 H3A 0.9600 .
C3 H3B 0.9600 .
C3 H3C 0.9600 .
